data_7230808
loop_
_publ_author_name
'Lucaioli, Paolo'
'Nauha, Elisa'
'Gimondi, Ilaria'
'Price, Louise S.'
'Guo, Rui'
'Iuzzolino, Luca'
'Singh, Ishwar'
'Salvalaglio, Matteo'
'Price, Sarah L.'
'Blagden, Nicholas'

_publ_section_title
;
 Serendipitous isolation of a disappearing conformational polymorph of
 succinic acid challenges computational polymorph prediction
;
_journal_issue 28
_journal_name_full CrystEngComm
_journal_page_first 3971
_journal_paper_doi 10.1039/C8CE00625C
_journal_volume 20
_journal_year 2018
_chemical_formula_moiety 'C4 H6 O4'
_chemical_formula_sum 'C4 H6 O4'
_chemical_formula_weight 118.09
_chemical_name_common 'succinic acid'
_chemical_name_systematic '1,4-Butanedioic acid'
_space_group_crystal_system monoclinic
_space_group_IT_number 15
_space_group_name_Hall '-C 2yc'
_space_group_name_H-M_alt 'C 1 2/c 1'
_symmetry_space_group_name_Hall '-C 2yc'
_symmetry_space_group_name_H-M 'C 1 2/c 1'
_atom_sites_solution_hydrogens mixed
_audit_creation_method SHELXL-2014/7
_audit_update_record
;
2018-04-11 deposited with the CCDC.
2018-05-30 downloaded from the CCDC.
;
_cell_angle_alpha 90
_cell_angle_beta 90.374(3)
_cell_angle_gamma 90
_cell_formula_units_Z 4
_cell_length_a 5.7015(5)
_cell_length_b 8.4154(8)
_cell_length_c 10.3538(8)
_cell_measurement_reflns_used 2129
_cell_measurement_temperature 173(2)
_cell_measurement_theta_max 27.09
_cell_measurement_theta_min 4.32
_cell_volume 496.77(7)
_computing_structure_refinement 'SHELXL-2014/7 (Sheldrick, 2014)'
_diffrn_ambient_temperature 173(2)
_diffrn_measured_fraction_theta_full 1.000
_diffrn_measured_fraction_theta_max 1.000
_diffrn_measurement_device_type 'Bruker D8 Venture Photon'
_diffrn_measurement_method '\f and \w scans'
_diffrn_radiation_type MoK\a
_diffrn_radiation_wavelength 0.71073
_diffrn_reflns_av_R_equivalents 0.1089
_diffrn_reflns_av_unetI/netI 0.0379
_diffrn_reflns_Laue_measured_fraction_full 1.000
_diffrn_reflns_Laue_measured_fraction_max 1.000
_diffrn_reflns_limit_h_max 7
_diffrn_reflns_limit_h_min -7
_diffrn_reflns_limit_k_max 11
_diffrn_reflns_limit_k_min -11
_diffrn_reflns_limit_l_max 14
_diffrn_reflns_limit_l_min -13
_diffrn_reflns_number 11388
_diffrn_reflns_point_group_measured_fraction_full 1.000
_diffrn_reflns_point_group_measured_fraction_max 1.000
_diffrn_reflns_theta_full 25.242
_diffrn_reflns_theta_max 29.202
_diffrn_reflns_theta_min 3.936
_exptl_absorpt_coefficient_mu 0.145
_exptl_absorpt_correction_T_max 0.7458
_exptl_absorpt_correction_T_min 0.6938
_exptl_absorpt_correction_type multi-scan
_exptl_absorpt_process_details 'Sheldrick, G. M. (1996). SADABS. University of G\"ottingen, Germany.'
_exptl_crystal_colour colourless
_exptl_crystal_density_diffrn 1.579
_exptl_crystal_description Needle
_exptl_crystal_F_000 248
_exptl_crystal_recrystallization_method 'Re-crystallisation from solvent: Methanol'
_exptl_crystal_size_max 0.143
_exptl_crystal_size_mid 0.077
_exptl_crystal_size_min 0.023
_refine_diff_density_max 0.317
_refine_diff_density_min -0.220
_refine_diff_density_rms 0.058
_refine_ls_extinction_method none
_refine_ls_goodness_of_fit_ref 1.095
_refine_ls_hydrogen_treatment mixed
_refine_ls_matrix_type full
_refine_ls_number_parameters 40
_refine_ls_number_reflns 671
_refine_ls_number_restraints 0
_refine_ls_restrained_S_all 1.095
_refine_ls_R_factor_all 0.0734
_refine_ls_R_factor_gt 0.0472
_refine_ls_shift/su_max 0.000
_refine_ls_shift/su_mean 0.000
_refine_ls_structure_factor_coef Fsqd
_refine_ls_weighting_details 'w=1/[\s^2^(Fo^2^)+(0.0251P)^2^+0.6686P] where P=(Fo^2^+2Fc^2^)/3'
_refine_ls_weighting_scheme calc
_refine_ls_wR_factor_gt 0.0818
_refine_ls_wR_factor_ref 0.0887
_reflns_Friedel_coverage 0.000
_reflns_number_gt 509
_reflns_number_total 671
_reflns_threshold_expression 'I > 2\s(I)'
_cod_data_source_file c8ce00625c2.cif
_cod_data_source_block mo_PL_LLOH14_0m
_cod_depositor_comments 'Adding full bibliography for 7230808--7230809.cif.'
_cod_database_code 7230808
_shelx_shelxl_version_number 2014/7
_shelx_space_group_comment
;
The symmetry employed for this shelxl refinement is uniquely defined
by the following loop, which should always be used as a source of
symmetry information in preference to the above space-group names.
They are only intended as comments.
;
_shelx_estimated_absorpt_t_min 0.980
_shelx_estimated_absorpt_t_max 0.997

loop_
_space_group_symop_operation_xyz
'x, y, z'
'-x, y, -z+1/2'
'x+1/2, y+1/2, z'
'-x+1/2, y+1/2, -z+1/2'
'-x, -y, -z'
'x, -y, z-1/2'
'-x+1/2, -y+1/2, -z'
'x+1/2, -y+1/2, z-1/2'

loop_
_atom_site_label
_atom_site_type_symbol
_atom_site_fract_x
_atom_site_fract_y
_atom_site_fract_z
_atom_site_U_iso_or_equiv
_atom_site_adp_type
_atom_site_occupancy
_atom_site_site_symmetry_order
_atom_site_calc_flag
_atom_site_refinement_flags_posn
_atom_site_refinement_flags_adp
O1 O 0.89787(19) 0.39490(15) 0.40051(11) 0.0223(3) Uani 1 1 d . .
H1 H 0.922(3) 0.323(2) 0.463(2) 0.027 Uiso 1 1 d . U
O2 O 0.52212(19) 0.32310(14) 0.41820(11) 0.0225(3) Uani 1 1 d . .
C1 C 0.6738(3) 0.40725(18) 0.37068(14) 0.0148(3) Uani 1 1 d . .
C2 C 0.6256(3) 0.53659(19) 0.27490(15) 0.0165(3) Uani 1 1 d . .
H2A H 0.7332 0.5242 0.2009 0.020 Uiso 1 1 calc R U
H2B H 0.6592 0.6405 0.3158 0.020 Uiso 1 1 calc R U

loop_
_atom_site_aniso_label
_atom_site_aniso_U_11
_atom_site_aniso_U_22
_atom_site_aniso_U_33
_atom_site_aniso_U_23
_atom_site_aniso_U_13
_atom_site_aniso_U_12
O1 0.0164(6) 0.0279(7) 0.0227(6) 0.0074(5) -0.0038(5) -0.0021(5)
O2 0.0182(6) 0.0238(6) 0.0255(6) 0.0085(5) -0.0021(5) -0.0033(5)
C1 0.0175(7) 0.0150(7) 0.0118(7) -0.0049(6) 0.0002(5) -0.0014(6)
C2 0.0185(8) 0.0150(8) 0.0160(7) -0.0009(6) 0.0007(6) -0.0019(6)

loop_
_atom_type_symbol
_atom_type_description
_atom_type_scat_dispersion_real
_atom_type_scat_dispersion_imag
_atom_type_scat_source
C C 0.0033 0.0016 'International Tables Vol C Tables 4.2.6.8 and 6.1.1.4'
H H 0.0000 0.0000 'International Tables Vol C Tables 4.2.6.8 and 6.1.1.4'
O O 0.0106 0.0060 'International Tables Vol C Tables 4.2.6.8 and 6.1.1.4'

loop_
_geom_angle_atom_site_label_1
_geom_angle_atom_site_label_2
_geom_angle_atom_site_label_3
_geom_angle
_geom_angle_site_symmetry_1
_geom_angle_site_symmetry_3
C1 O1 H1 111.5(12) . .
O2 C1 O1 123.18(15) . .
O2 C1 C2 124.08(14) . .
O1 C1 C2 112.74(13) . .
C1 C2 C2 113.17(12) . 2_655
C1 C2 H2A 108.9 . .
C2 C2 H2A 108.9 2_655 .
C1 C2 H2B 108.9 . .
C2 C2 H2B 108.9 2_655 .
H2A C2 H2B 107.8 . .

loop_
_geom_bond_atom_site_label_1
_geom_bond_atom_site_label_2
_geom_bond_distance
_geom_bond_site_symmetry_2
O1 C1 1.3166(18) .
O1 H1 0.90(2) .
O2 C1 1.2235(19) .
C1 C2 1.497(2) .
C2 C2 1.519(3) 2_655
C2 H2A 0.9900 .
C2 H2B 0.9900 .

loop_
_geom_hbond_atom_site_label_D
_geom_hbond_atom_site_label_H
_geom_hbond_atom_site_label_A
_geom_hbond_distance_DH
_geom_hbond_distance_HA
_geom_hbond_distance_DA
_geom_hbond_angle_DHA
_geom_hbond_site_symmetry_A
O1 H1 O2 0.90(2) 1.76(2) 2.6619(16) 177.5(19) 7_656
C2 H2A O1 0.99 2.60 3.4880(19) 149.8 2_755

loop_
_geom_torsion_atom_site_label_1
_geom_torsion_atom_site_label_2
_geom_torsion_atom_site_label_3
_geom_torsion_atom_site_label_4
_geom_torsion
_geom_torsion_site_symmetry_4
O2 C1 C2 C2 -9.4(2) 2_655
O1 C1 C2 C2 171.66(14) 2_655
